data_7040023
loop_
_publ_author_name
'Das, Siva Prasad'
'Ganguly, Rakesh'
'Li, Yongxin'
'Soo, Han Sen'

_publ_section_title
;
 Nucleophilic reactivity and electrocatalytic reduction of halogenated
 organic compounds by nickel o-phenylenedioxamidate complexes.
;
_journal_issue 34
_journal_name_full 'Dalton transactions (Cambridge, England : 2003)'
_journal_page_first 13556
_journal_page_last 13564
_journal_paper_doi 10.1039/c6dt02349e
_journal_volume 45
_journal_year 2016
_chemical_formula_sum 'C19 H29 N5 Ni O4'
_chemical_formula_weight 450.18
_space_group_crystal_system monoclinic
_space_group_IT_number 14
_space_group_name_Hall '-P 2ybc'
_space_group_name_H-M_alt 'P 1 21/c 1'
_symmetry_space_group_name_Hall '-P 2ybc'
_symmetry_space_group_name_H-M 'P 1 21/c 1'
_atom_sites_solution_hydrogens geom
_audit_update_record
;
2016-04-21 deposited with the CCDC.
2016-07-22 downloaded from the CCDC.
;
_cell_angle_alpha 90
_cell_angle_beta 94.7164(15)
_cell_angle_gamma 90
_cell_formula_units_Z 8
_cell_length_a 15.8813(4)
_cell_length_b 24.8528(6)
_cell_length_c 10.6517(3)
_cell_measurement_reflns_used 9849
_cell_measurement_temperature 103.(2)
_cell_measurement_theta_max 66.3863
_cell_measurement_theta_min 3.5568
_cell_volume 4189.93(19)
_computing_cell_refinement 'SAINT V8.35A (Bruker AXS Inc., 2015)'
_computing_data_collection 'APEX3 (Bruker AXS Inc., 2015)'
_computing_data_reduction 'SAINT V8.35A (Bruker AXS Inc., 2015)'
_computing_molecular_graphics 'XP (Bruker AXS Inc., 2015)'
_computing_publication_material 'APEX3 (Bruker AXS Inc., 2015)'
_computing_structure_refinement 'SHELXL-2014/7 (Sheldrick, 2014)'
_computing_structure_solution 'SHELXT (Bruker AXS Inc., V2014/4)'
_diffrn_ambient_temperature 103.(2)
_diffrn_detector_area_resol_mean 8.3333
_diffrn_measured_fraction_theta_full 0.991
_diffrn_measured_fraction_theta_max 0.991
_diffrn_measurement_device_type 'CCD area detector'
_diffrn_measurement_method 'phi and omega scans'
_diffrn_radiation_monochromator 'Multilayer Mirror'
_diffrn_radiation_type CuK\a
_diffrn_radiation_wavelength 1.54178
_diffrn_reflns_av_unetI/netI 0.0375
_diffrn_reflns_number 7340
_diffrn_reflns_theta_full 66.65
_diffrn_reflns_theta_max 66.65
_diffrn_reflns_theta_min 2.79
_diffrn_source 'Incoatec Microfocus Source'
_diffrn_source_type 'Bruker Kappa Duo Apex II'
_exptl_absorpt_coefficient_mu 1.636
_exptl_absorpt_correction_T_max 0.99
_exptl_absorpt_correction_T_min 0.61
_exptl_absorpt_correction_type multi-scan
_exptl_absorpt_process_details 'TWINABS - Bruker AXS scaling for twinned crystals - Version 2012/1'
_exptl_crystal_colour red
_exptl_crystal_density_diffrn 1.427
_exptl_crystal_density_method 'not measured'
_exptl_crystal_description plate
_exptl_crystal_F_000 1904
_exptl_crystal_size_max 0.140
_exptl_crystal_size_mid 0.100
_exptl_crystal_size_min 0.005
_refine_diff_density_max 0.403
_refine_diff_density_min -0.413
_refine_ls_extinction_method none
_refine_ls_goodness_of_fit_ref 1.087
_refine_ls_hydrogen_treatment constr
_refine_ls_matrix_type full
_refine_ls_number_parameters 539
_refine_ls_number_reflns 7340
_refine_ls_number_restraints 0
_refine_ls_restrained_S_all 1.087
_refine_ls_R_factor_all 0.0551
_refine_ls_R_factor_gt 0.0459
_refine_ls_shift/su_max 0.002
_refine_ls_shift/su_mean 0.000
_refine_ls_structure_factor_coef Fsqd
_refine_ls_weighting_details 'w=1/[\s^2^(Fo^2^)+(0.0546P)^2^+4.8171P] where P=(Fo^2^+2Fc^2^)/3'
_refine_ls_weighting_scheme calc
_refine_ls_wR_factor_gt 0.1189
_refine_ls_wR_factor_ref 0.1239
_reflns_number_gt 6483
_reflns_number_total 7340
_reflns_threshold_expression 'I > 2\s(I)'
_cod_data_source_file c6dt02349e2.cif
_cod_data_source_block I_shs166s
_cod_depositor_comments
;
The following automatic conversions were performed:

'_exptl_absorpt_correction_type' value 'Multi-Scan' changed to
'multi-scan' according to
/usr/data/users/saulius/crontab/automatic-downloads/rss-feeds/RSC/lib/dictionaries/cif_core.dic
dictionary named 'cif_core.dic' version 2.4.2 from 2011-04-26.

Automatic conversion script
Id: cif_fix_values 4268 2015-11-12 08:31:59Z antanas 

 Adding full bibliography for 7040020--7040023.cif.
;
_cod_database_code 7040023

loop_
_space_group_symop_operation_xyz
'x, y, z'
'-x, y+1/2, -z+1/2'
'-x, -y, -z'
'x, -y-1/2, z-1/2'

loop_
_atom_site_type_symbol
_atom_site_label
_atom_site_fract_x
_atom_site_fract_y
_atom_site_fract_z
_atom_site_U_iso_or_equiv
_atom_site_adp_type
_atom_site_calc_flag
_atom_site_refinement_flags_adp
_atom_site_refinement_flags_posn
_atom_site_occupancy
Ni Ni1 0.11411(3) 0.53284(2) 0.98748(4) 0.02333(13) Uani d . . 1
Ni Ni2 0.38654(3) 0.52390(2) 0.45068(4) 0.02418(13) Uani d . . 1
C C1 0.2128(2) 0.57595(11) 1.2265(3) 0.0341(6) Uani d . . 1
H H1A 0.2198 0.6102 1.2717 0.051 Uiso calc U R 1
H H1B 0.2674 0.5644 1.199 0.051 Uiso calc U R 1
H H1C 0.1918 0.5486 1.2824 0.051 Uiso calc U R 1
C C2 0.11661(18) 0.63123(10) 1.1020(3) 0.0298(6) Uani d . . 1
C C3 0.04970(17) 0.63481(10) 0.9903(3) 0.0265(6) Uani d . . 1
C C4 -0.01072(17) 0.57567(10) 0.8226(2) 0.0244(5) Uani d . . 1
C C5 -0.07356(17) 0.60838(10) 0.7624(3) 0.0284(6) Uani d . . 1
H H5 -0.0869 0.6421 0.7977 0.034 Uiso calc U R 1
C C6 -0.11618(19) 0.59084(11) 0.6505(3) 0.0340(6) Uani d . . 1
H H6 -0.159 0.6128 0.6096 0.041 Uiso calc U R 1
C C7 -0.0972(2) 0.54180(12) 0.5977(3) 0.0357(7) Uani d . . 1
H H7 -0.1254 0.5311 0.5196 0.043 Uiso calc U R 1
C C8 -0.03631(19) 0.50800(11) 0.6593(3) 0.0322(6) Uani d . . 1
H H8 -0.0239 0.474 0.6243 0.039 Uiso calc U R 1
C C9 0.00571(17) 0.52483(10) 0.7724(3) 0.0257(5) Uani d . . 1
C C10 0.09182(19) 0.44607(10) 0.8282(3) 0.0308(6) Uani d . . 1
C C11 0.15852(18) 0.43091(10) 0.9334(3) 0.0283(6) Uani d . . 1
C C12 0.24478(19) 0.45686(11) 1.1175(3) 0.0337(6) Uani d . . 1
H H12A 0.2604 0.4187 1.1158 0.051 Uiso calc U R 1
H H12B 0.2228 0.4653 1.1985 0.051 Uiso calc U R 1
H H12C 0.2947 0.4791 1.1066 0.051 Uiso calc U R 1
C C13 0.16178(18) 0.33431(10) 0.8786(3) 0.0287(6) Uani d . . 1
H H13 0.0992 0.3377 0.8613 0.034 Uiso calc U R 1
C C14 0.1836(2) 0.29050(11) 0.9746(3) 0.0361(7) Uani d . . 1
H H14A 0.2449 0.2894 0.9944 0.054 Uiso calc U R 1
H H14B 0.1641 0.2557 0.94 0.054 Uiso calc U R 1
H H14C 0.1558 0.298 1.0515 0.054 Uiso calc U R 1
C C15 0.20317(19) 0.32545(12) 0.7582(3) 0.0361(7) Uani d . . 1
H H15A 0.1873 0.3546 0.699 0.054 Uiso calc U R 1
H H15B 0.1844 0.291 0.7209 0.054 Uiso calc U R 1
H H15C 0.2647 0.325 0.7761 0.054 Uiso calc U R 1
C C16 0.27461(19) 0.54717(11) 0.6632(3) 0.0344(6) Uani d . . 1
H H16A 0.2537 0.5784 0.7075 0.052 Uiso calc U R 1
H H16B 0.3088 0.5245 0.723 0.052 Uiso calc U R 1
H H16C 0.2266 0.5263 0.6255 0.052 Uiso calc U R 1
C C17 0.33481(18) 0.61829(11) 0.5497(3) 0.0301(6) Uani d . . 1
C C18 0.39145(18) 0.63384(10) 0.4459(3) 0.0284(6) Uani d . . 1
C C19 0.47809(17) 0.58734(10) 0.2996(3) 0.0258(5) Uani d . . 1
C C20 0.51948(18) 0.62984(10) 0.2451(3) 0.0291(6) Uani d . . 1
H H20 0.5146 0.6654 0.2764 0.035 Uiso calc U R 1
C C21 0.56790(18) 0.61980(11) 0.1449(3) 0.0319(6) Uani d . . 1
H H21 0.5962 0.6487 0.108 0.038 Uiso calc U R 1
C C22 0.57544(19) 0.56812(11) 0.0979(3) 0.0320(6) Uani d . . 1
H H22 0.6072 0.5622 0.0275 0.038 Uiso calc U R 1
C C23 0.53685(18) 0.52499(10) 0.1532(3) 0.0294(6) Uani d . . 1
H H23 0.5429 0.4895 0.1219 0.035 Uiso calc U R 1
C C24 0.48916(17) 0.53434(10) 0.2550(3) 0.0258(5) Uani d . . 1
C C25 0.44774(18) 0.44323(10) 0.3060(3) 0.0287(6) Uani d . . 1
C C26 0.39345(18) 0.41762(10) 0.4019(2) 0.0269(6) Uani d . . 1
C C27 0.30995(18) 0.42646(11) 0.5749(3) 0.0303(6) Uani d . . 1
H H27A 0.3119 0.3871 0.57 0.045 Uiso calc U R 1
H H27B 0.2512 0.4386 0.5607 0.045 Uiso calc U R 1
H H27C 0.3334 0.4382 0.6584 0.045 Uiso calc U R 1
C C28 0.4194(2) 0.32368(10) 0.3386(3) 0.0318(6) Uani d . . 1
H H28 0.4786 0.3347 0.3254 0.038 Uiso calc U R 1
C C29 0.4203(2) 0.27519(12) 0.4233(3) 0.0424(8) Uani d . . 1
H H29A 0.4517 0.2836 0.5039 0.064 Uiso calc U R 1
H H29B 0.4476 0.2451 0.3833 0.064 Uiso calc U R 1
H H29C 0.3622 0.2653 0.4379 0.064 Uiso calc U R 1
C C30 0.3706(2) 0.31501(14) 0.2146(3) 0.0460(8) Uani d . . 1
H H30A 0.3112 0.3083 0.228 0.069 Uiso calc U R 1
H H30B 0.3936 0.2839 0.1724 0.069 Uiso calc U R 1
H H30C 0.3749 0.3471 0.162 0.069 Uiso calc U R 1
C C31 0.1395(2) 0.71295(11) 0.4508(3) 0.0351(6) Uani d . . 1
H H31A 0.1946 0.7061 0.4964 0.053 Uiso calc U R 1
H H31B 0.1269 0.7515 0.4533 0.053 Uiso calc U R 1
H H31C 0.1408 0.7013 0.3631 0.053 Uiso calc U R 1
C C32 0.0925(2) 0.62382(11) 0.5111(3) 0.0408(7) Uani d . . 1
H H32A 0.0481 0.6038 0.5498 0.061 Uiso calc U R 1
H H32B 0.1469 0.6175 0.5592 0.061 Uiso calc U R 1
H H32C 0.0956 0.6116 0.4242 0.061 Uiso calc U R 1
C C33 0.0701(3) 0.70250(13) 0.6427(3) 0.0478(9) Uani d . . 1
H H33A 0.0252 0.684 0.6834 0.072 Uiso calc U R 1
H H33B 0.059 0.7413 0.6409 0.072 Uiso calc U R 1
H H33C 0.1246 0.6956 0.69 0.072 Uiso calc U R 1
C C34 -0.0102(2) 0.69130(12) 0.4385(4) 0.0454(8) Uani d . . 1
H H34A -0.0069 0.679 0.3516 0.068 Uiso calc U R 1
H H34B -0.0238 0.7298 0.4384 0.068 Uiso calc U R 1
H H34C -0.0543 0.6711 0.4772 0.068 Uiso calc U R 1
C C35 0.2706(2) 0.69295(14) 0.8766(3) 0.0427(8) Uani d . . 1
H H35A 0.2712 0.7322 0.8674 0.064 Uiso calc U R 1
H H35B 0.2183 0.6819 0.9122 0.064 Uiso calc U R 1
H H35C 0.2736 0.6761 0.794 0.064 Uiso calc U R 1
C C36 0.4232(2) 0.69015(11) 0.9029(3) 0.0381(7) Uani d . . 1
H H36A 0.4223 0.6736 0.8193 0.057 Uiso calc U R 1
H H36B 0.4724 0.6769 0.9557 0.057 Uiso calc U R 1
H H36C 0.4269 0.7293 0.8948 0.057 Uiso calc U R 1
C C37 0.3429(2) 0.61584(11) 0.9793(3) 0.0380(7) Uani d . . 1
H H37A 0.3504 0.5982 0.8986 0.057 Uiso calc U R 1
H H37B 0.2887 0.6051 1.009 0.057 Uiso calc U R 1
H H37C 0.3889 0.6051 1.0413 0.057 Uiso calc U R 1
C C38 0.3407(2) 0.70357(12) 1.0864(3) 0.0377(7) Uani d . . 1
H H38A 0.3895 0.6928 1.1432 0.057 Uiso calc U R 1
H H38B 0.2885 0.6935 1.1235 0.057 Uiso calc U R 1
H H38C 0.3417 0.7426 1.0738 0.057 Uiso calc U R 1
N N1 0.15211(14) 0.58278(9) 1.1161(2) 0.0266(5) Uani d . . 1
N N2 0.04111(14) 0.58725(8) 0.9326(2) 0.0243(5) Uani d . . 1
N N3 0.06704(14) 0.49620(8) 0.8478(2) 0.0249(5) Uani d . . 1
N N4 0.17961(14) 0.46801(8) 1.0151(2) 0.0260(5) Uani d . . 1
N N5 0.32664(14) 0.56556(9) 0.5636(2) 0.0274(5) Uani d . . 1
N N6 0.42593(14) 0.58943(8) 0.3995(2) 0.0263(5) Uani d . . 1
N N7 0.44642(14) 0.49599(8) 0.3241(2) 0.0248(5) Uani d . . 1
N N8 0.35979(14) 0.44957(8) 0.4785(2) 0.0254(5) Uani d . . 1
N N9 0.07257(15) 0.68224(9) 0.5116(2) 0.0284(5) Uani d . . 1
N N10 0.34438(15) 0.67576(9) 0.9621(2) 0.0306(5) Uani d . . 1
O O1 0.13254(15) 0.67237(8) 1.1672(2) 0.0421(5) Uani d . . 1
O O2 0.01249(13) 0.67749(7) 0.9617(2) 0.0353(5) Uani d . . 1
O O3 0.06974(16) 0.41507(8) 0.7405(2) 0.0466(6) Uani d . . 1
O O4 0.19775(14) 0.38355(7) 0.9406(2) 0.0377(5) Uani d . . 1
O O5 0.30179(14) 0.65493(8) 0.6102(2) 0.0371(5) Uani d . . 1
O O6 0.40106(14) 0.68093(7) 0.4136(2) 0.0369(5) Uani d . . 1
O O7 0.48306(17) 0.41659(8) 0.2276(2) 0.0450(6) Uani d . . 1
O O8 0.37836(16) 0.36526(8) 0.4084(2) 0.0424(5) Uani d . . 1

loop_
_atom_site_aniso_label
_atom_site_aniso_U_11
_atom_site_aniso_U_22
_atom_site_aniso_U_33
_atom_site_aniso_U_12
_atom_site_aniso_U_13
_atom_site_aniso_U_23
Ni1 0.0234(2) 0.0231(2) 0.0234(2) -0.00106(16) 0.00159(18) -0.00158(16)
Ni2 0.0239(2) 0.0227(2) 0.0253(3) 0.00189(16) -0.00141(18) -0.00171(16)
C1 0.0363(17) 0.0360(15) 0.0289(16) 0.0000(12) -0.0040(12) -0.0045(11)
C2 0.0278(15) 0.0296(14) 0.0322(16) -0.0029(10) 0.0046(12) -0.0045(11)
C3 0.0222(14) 0.0268(14) 0.0311(15) -0.0019(10) 0.0061(11) -0.0021(10)
C4 0.0224(14) 0.0256(13) 0.0252(14) -0.0050(9) 0.0025(10) 0.0016(10)
C5 0.0242(14) 0.0281(14) 0.0328(15) -0.0011(10) 0.0020(11) 0.0003(10)
C6 0.0299(16) 0.0319(15) 0.0391(17) 0.0016(11) -0.0031(12) 0.0026(11)
C7 0.0348(17) 0.0391(16) 0.0317(16) -0.0003(12) -0.0069(12) -0.0016(12)
C8 0.0343(16) 0.0277(14) 0.0336(16) -0.0017(11) -0.0041(12) -0.0034(11)
C9 0.0236(14) 0.0263(13) 0.0270(14) -0.0044(10) 0.0009(11) 0.0027(10)
C10 0.0356(16) 0.0256(14) 0.0304(15) 0.0003(11) -0.0012(12) 0.0000(11)
C11 0.0355(16) 0.0218(13) 0.0274(15) -0.0003(10) 0.0027(12) -0.0002(10)
C12 0.0339(16) 0.0333(15) 0.0326(16) 0.0046(11) -0.0059(12) -0.0021(11)
C13 0.0273(15) 0.0245(13) 0.0339(16) -0.0008(10) -0.0007(11) -0.0028(10)
C14 0.0349(17) 0.0319(15) 0.0416(18) 0.0046(11) 0.0046(13) 0.0036(12)
C15 0.0291(16) 0.0440(17) 0.0352(17) -0.0008(12) 0.0026(12) -0.0039(12)
C16 0.0365(17) 0.0357(15) 0.0312(16) 0.0044(12) 0.0038(12) -0.0033(11)
C17 0.0258(15) 0.0311(14) 0.0317(15) 0.0049(11) -0.0089(11) -0.0071(11)
C18 0.0256(15) 0.0236(14) 0.0344(16) 0.0025(10) -0.0074(11) -0.0054(10)
C19 0.0219(13) 0.0271(13) 0.0273(14) 0.0005(10) -0.0040(11) -0.0004(10)
C20 0.0279(15) 0.0235(13) 0.0345(16) 0.0002(10) -0.0055(12) 0.0006(10)
C21 0.0279(15) 0.0301(14) 0.0368(16) -0.0042(11) -0.0033(12) 0.0077(11)
C22 0.0307(16) 0.0360(15) 0.0291(16) -0.0005(11) 0.0010(12) 0.0031(11)
C23 0.0330(16) 0.0257(13) 0.0289(15) 0.0002(10) -0.0014(12) 0.0005(10)
C24 0.0260(14) 0.0247(13) 0.0252(14) 0.0002(10) -0.0065(11) 0.0018(10)
C25 0.0345(16) 0.0264(14) 0.0249(14) 0.0002(11) 0.0008(11) -0.0011(10)
C26 0.0319(15) 0.0257(13) 0.0227(14) 0.0002(10) -0.0014(11) 0.0012(10)
C27 0.0252(15) 0.0331(14) 0.0331(16) 0.0003(10) 0.0052(11) 0.0034(11)
C28 0.0383(17) 0.0220(13) 0.0354(16) 0.0005(11) 0.0040(13) -0.0015(10)
C29 0.0439(19) 0.0303(16) 0.052(2) -0.0045(12) -0.0028(15) 0.0077(13)
C30 0.048(2) 0.0488(19) 0.0403(19) -0.0014(14) -0.0017(15) -0.0039(14)
C31 0.0328(16) 0.0332(15) 0.0399(17) -0.0020(11) 0.0062(13) 0.0029(12)
C32 0.0373(18) 0.0285(15) 0.056(2) 0.0022(12) -0.0019(15) 0.0023(13)
C33 0.070(2) 0.0412(18) 0.0336(18) -0.0189(16) 0.0102(16) -0.0054(13)
C34 0.0324(17) 0.0344(16) 0.067(2) -0.0020(12) -0.0126(16) 0.0018(14)
C35 0.0364(18) 0.059(2) 0.0322(17) 0.0133(14) -0.0003(14) -0.0052(13)
C36 0.0366(17) 0.0305(15) 0.0487(19) -0.0024(12) 0.0128(14) -0.0012(12)
C37 0.0319(17) 0.0331(15) 0.0497(19) -0.0050(12) 0.0071(14) -0.0049(12)
C38 0.0397(18) 0.0431(17) 0.0298(16) 0.0068(13) -0.0004(13) -0.0062(12)
N1 0.0246(12) 0.0294(12) 0.0258(12) -0.0009(9) 0.0015(9) -0.0020(8)
N2 0.0230(12) 0.0244(11) 0.0257(12) -0.0013(8) 0.0018(9) -0.0004(8)
N3 0.0261(12) 0.0229(11) 0.0255(12) -0.0015(8) 0.0013(9) 0.0003(8)
N4 0.0253(12) 0.0287(11) 0.0238(12) -0.0006(8) 0.0009(9) 0.0013(8)
N5 0.0237(12) 0.0300(12) 0.0274(12) 0.0022(8) -0.0039(9) -0.0025(9)
N6 0.0261(12) 0.0237(11) 0.0283(12) 0.0003(8) -0.0032(9) -0.0013(8)
N7 0.0253(12) 0.0233(11) 0.0250(12) -0.0003(8) -0.0023(9) 0.0010(8)
N8 0.0238(12) 0.0270(11) 0.0253(12) 0.0023(8) 0.0003(9) 0.0034(8)
N9 0.0264(13) 0.0286(12) 0.0299(13) -0.0026(9) -0.0007(10) -0.0014(9)
N10 0.0265(13) 0.0355(13) 0.0300(13) 0.0035(9) 0.0036(10) -0.0041(9)
O1 0.0488(14) 0.0309(11) 0.0443(13) 0.0016(9) -0.0104(10) -0.0126(9)
O2 0.0325(11) 0.0262(10) 0.0463(13) 0.0028(8) -0.0022(9) -0.0058(8)
O3 0.0679(16) 0.0276(10) 0.0399(13) 0.0114(10) -0.0219(11) -0.0107(9)
O4 0.0420(13) 0.0264(10) 0.0420(12) 0.0061(8) -0.0129(10) -0.0065(8)
O5 0.0383(12) 0.0336(11) 0.0397(12) 0.0064(8) 0.0039(9) -0.0096(8)
O6 0.0372(12) 0.0239(10) 0.0494(13) 0.0003(8) 0.0028(10) -0.0050(8)
O7 0.0763(17) 0.0241(10) 0.0382(12) -0.0029(10) 0.0256(11) -0.0033(8)
O8 0.0634(16) 0.0249(10) 0.0420(13) -0.0027(9) 0.0235(11) -0.0009(8)

loop_
_atom_type_symbol
_atom_type_description
_atom_type_scat_dispersion_real
_atom_type_scat_dispersion_imag
_atom_type_scat_source
C C 0.0181 0.0091 'International Tables Vol C Tables 4.2.6.8 and 6.1.1.4'
H H 0.0000 0.0000 'International Tables Vol C Tables 4.2.6.8 and 6.1.1.4'
N N 0.0311 0.0180 'International Tables Vol C Tables 4.2.6.8 and 6.1.1.4'
O O 0.0492 0.0322 'International Tables Vol C Tables 4.2.6.8 and 6.1.1.4'
Ni Ni -3.0029 0.5091 'International Tables Vol C Tables 4.2.6.8 and 6.1.1.4'

loop_
_geom_angle_atom_site_label_1
_geom_angle_atom_site_label_2
_geom_angle_atom_site_label_3
_geom_angle
N2 Ni1 N3 84.49(9)
N2 Ni1 N1 84.51(10)
N3 Ni1 N1 168.68(10)
N2 Ni1 N4 168.08(10)
N3 Ni1 N4 83.59(9)
N1 Ni1 N4 107.41(10)
N6 Ni2 N7 84.72(10)
N6 Ni2 N5 84.58(10)
N7 Ni2 N5 168.73(10)
N6 Ni2 N8 168.12(10)
N7 Ni2 N8 83.43(9)
N5 Ni2 N8 107.30(10)
O1 C2 N1 127.8(3)
O1 C2 C3 118.7(2)
N1 C2 C3 113.6(2)
O2 C3 N2 128.0(3)
O2 C3 C2 121.8(2)
N2 C3 C2 110.2(2)
C5 C4 C9 119.7(2)
C5 C4 N2 127.5(2)
C9 C4 N2 112.8(2)
C6 C5 C4 119.2(2)
C7 C6 C5 121.1(3)
C6 C7 C8 120.1(3)
C9 C8 C7 119.2(3)
C8 C9 N3 127.1(2)
C8 C9 C4 120.6(2)
N3 C9 C4 112.4(2)
O3 C10 N3 129.3(3)
O3 C10 C11 122.5(2)
N3 C10 C11 108.2(2)
N4 C11 O4 119.9(3)
N4 C11 C10 116.4(2)
O4 C11 C10 123.7(2)
O4 C13 C15 108.7(2)
O4 C13 C14 103.5(2)
C15 C13 C14 112.3(2)
O5 C17 N5 127.6(3)
O5 C17 C18 118.9(3)
N5 C17 C18 113.5(2)
O6 C18 N6 127.8(3)
O6 C18 C17 122.3(2)
N6 C18 C17 109.9(2)
C20 C19 N6 128.0(2)
C20 C19 C24 119.3(3)
N6 C19 C24 112.7(2)
C21 C20 C19 119.5(2)
C22 C21 C20 120.9(3)
C21 C22 C23 120.5(3)
C22 C23 C24 119.2(3)
C23 C24 N7 127.5(2)
C23 C24 C19 120.5(2)
N7 C24 C19 112.0(2)
O7 C25 N7 129.9(3)
O7 C25 C26 122.8(2)
N7 C25 C26 107.4(2)
N8 C26 O8 119.1(2)
N8 C26 C25 117.0(2)
O8 C26 C25 123.9(2)
O8 C28 C30 109.4(3)
O8 C28 C29 104.1(2)
C30 C28 C29 113.2(3)
C2 N1 C1 116.0(2)
C2 N1 Ni1 113.64(19)
C1 N1 Ni1 130.36(18)
C3 N2 C4 126.6(2)
C3 N2 Ni1 117.73(19)
C4 N2 Ni1 115.08(16)
C10 N3 C9 125.9(2)
C10 N3 Ni1 118.90(18)
C9 N3 Ni1 115.22(17)
C11 N4 C12 119.6(2)
C11 N4 Ni1 112.76(19)
C12 N4 Ni1 127.61(17)
C17 N5 C16 117.0(2)
C17 N5 Ni2 114.15(19)
C16 N5 Ni2 128.86(17)
C18 N6 C19 126.4(2)
C18 N6 Ni2 117.3(2)
C19 N6 Ni2 115.34(16)
C25 N7 C24 125.3(2)
C25 N7 Ni2 119.48(18)
C24 N7 Ni2 115.17(17)
C26 N8 C27 118.7(2)
C26 N8 Ni2 112.73(18)
C27 N8 Ni2 128.58(17)
C32 N9 C33 110.8(2)
C32 N9 C34 109.0(2)
C33 N9 C34 110.5(3)
C32 N9 C31 109.7(2)
C33 N9 C31 107.9(2)
C34 N9 C31 108.9(2)
C35 N10 C36 108.6(2)
C35 N10 C38 108.8(2)
C36 N10 C38 111.0(2)
C35 N10 C37 109.9(2)
C36 N10 C37 108.1(2)
C38 N10 C37 110.4(2)
C11 O4 C13 122.9(2)
C26 O8 C28 125.4(2)

loop_
_geom_bond_atom_site_label_1
_geom_bond_atom_site_label_2
_geom_bond_distance
Ni1 N2 1.845(2)
Ni1 N3 1.849(2)
Ni1 N1 1.909(2)
Ni1 N4 1.927(2)
Ni2 N6 1.843(2)
Ni2 N7 1.848(2)
Ni2 N5 1.900(2)
Ni2 N8 1.924(2)
C1 N1 1.468(3)
C2 O1 1.250(3)
C2 N1 1.333(4)
C2 C3 1.531(4)
C3 O2 1.240(3)
C3 N2 1.334(3)
C4 C5 1.401(4)
C4 C9 1.404(4)
C4 N2 1.405(3)
C5 C6 1.392(4)
C6 C7 1.386(4)
C7 C8 1.402(4)
C8 C9 1.393(4)
C9 N3 1.404(3)
C10 O3 1.239(3)
C10 N3 1.328(3)
C10 C11 1.525(4)
C11 N4 1.293(3)
C11 O4 1.331(3)
C12 N4 1.467(3)
C13 O4 1.483(3)
C13 C15 1.505(4)
C13 C14 1.514(4)
C16 N5 1.470(4)
C17 O5 1.255(3)
C17 N5 1.326(3)
C17 C18 1.531(4)
C18 O6 1.233(3)
C18 N6 1.344(3)
C19 C20 1.395(4)
C19 N6 1.402(4)
C19 C24 1.416(4)
C20 C21 1.389(4)
C21 C22 1.387(4)
C22 C23 1.389(4)
C23 C24 1.392(4)
C24 N7 1.412(3)
C25 O7 1.237(3)
C25 N7 1.326(3)
C25 C26 1.528(4)
C26 N8 1.286(4)
C26 O8 1.326(3)
C27 N8 1.464(3)
C28 O8 1.458(3)
C28 C30 1.491(4)
C28 C29 1.505(4)
C31 N9 1.498(4)
C32 N9 1.486(3)
C33 N9 1.487(4)
C34 N9 1.489(4)
C35 N10 1.487(4)
C36 N10 1.491(4)
C37 N10 1.501(4)
C38 N10 1.499(4)
